data_7709753
loop_
_publ_author_name
'Jiang, Ming'
'Yang, Tongfu'
'Chu, Yong'
'Zhang, Zhenlei'
'Sun, Hongbin'
'Liang, Hong'
'Yang, Feng'

_publ_section_title
;
 Design of a novel Pt(ii) complex to reverse cisplatin-induced resistance
 in lung cancer via a multi-mechanism
;
_journal_name_full 'Dalton Transactions'
_journal_paper_doi 10.1039/D1DT03964D
_journal_year 2022
_chemical_formula_moiety 'C12 H11 N4 Pt0.5 S2, C12 H12 N4 Pt0.5 S2'
_chemical_formula_sum 'C24 H23 N8 Pt S4'
_chemical_formula_weight 746.83
_space_group_crystal_system triclinic
_space_group_IT_number 2
_space_group_name_Hall '-P 1'
_space_group_name_H-M_alt 'P -1'
_atom_sites_solution_hydrogens geom
_atom_sites_solution_primary dual
_audit_creation_date 2022-01-06
_audit_creation_method
;
Olex2 1.2
(compiled 2018.05.29 svn.r3508 for OlexSys, GUI svn.r5506)
;
_audit_update_record
;
2022-01-06 deposited with the CCDC.	2022-02-28 downloaded from the CCDC.
;
_cell_angle_alpha 68.768(8)
_cell_angle_beta 82.547(6)
_cell_angle_gamma 78.354(6)
_cell_formula_units_Z 2
_cell_length_a 8.8378(6)
_cell_length_b 11.4663(9)
_cell_length_c 14.3741(12)
_cell_measurement_reflns_used 2135
_cell_measurement_temperature 296.15
_cell_measurement_theta_max 21.2180
_cell_measurement_theta_min 3.8570
_cell_volume 1327.24(19)
_computing_cell_refinement 'CrysAlisPro 1.171.40.53 (Rigaku OD, 2019)'
_computing_data_collection 'CrysAlisPro 1.171.40.53 (Rigaku OD, 2019)'
_computing_data_reduction 'CrysAlisPro 1.171.40.53 (Rigaku OD, 2019)'
_computing_molecular_graphics 'Olex2 (Dolomanov et al., 2009)'
_computing_publication_material 'Olex2 (Dolomanov et al., 2009)'
_computing_structure_refinement 'SHELXL 2018/3 (Sheldrick, 2015)'
_computing_structure_solution 'SHELXT  (Sheldrick, 2015)'
_diffrn_ambient_temperature 296.15
_diffrn_detector 'CCD plate'
_diffrn_detector_area_resol_mean 15.9784
_diffrn_detector_type Eos
_diffrn_measured_fraction_theta_full 0.997
_diffrn_measured_fraction_theta_max 0.997
_diffrn_measurement_details
;
List of Runs (angles in degrees, time in seconds):

  # Type    Start    End  Width  t~exp~   \w     \q     \k     \f   Frames
#--------------------------------------------------------------------------
  1  \w     -3.00  87.00   1.00    1.00    --   17.93  57.00 120.00   90
  2  \w    -12.00  88.00   1.00    1.00    --   17.93  77.00-150.00  100
  3  \w    -20.00  60.00   1.00    1.00    --   17.93 -99.00   0.00   80
  4  \w    -51.00  38.00   1.00    1.00    --   17.93 -57.00-120.00   89
  5  \w    -55.00  62.00   1.00    1.00    --   17.93 -19.00 -60.00  117
  6  \w     -3.00  87.00   1.00    1.00    --   17.93  57.00   0.00   90
  7  \w    -96.00 -35.00   1.00    1.00    --  -19.72-178.00  30.00   61
;
_diffrn_measurement_device 'four-circle diffractometer'
_diffrn_measurement_device_type 'SuperNova, Single source at offset/far, Eos'
_diffrn_measurement_method '\w scans'
_diffrn_orient_matrix_type 'CrysAlisPro convention (1999,Acta A55,543-557)'
_diffrn_orient_matrix_UB_11 -0.0040231000
_diffrn_orient_matrix_UB_12 0.0035332000
_diffrn_orient_matrix_UB_13 0.0653451000
_diffrn_orient_matrix_UB_21 0.0514855000
_diffrn_orient_matrix_UB_22 0.0474442000
_diffrn_orient_matrix_UB_23 -0.0161139000
_diffrn_orient_matrix_UB_31 -0.0796518000
_diffrn_orient_matrix_UB_32 0.0845771000
_diffrn_orient_matrix_UB_33 -0.0185207000
_diffrn_radiation_monochromator mirror
_diffrn_radiation_probe x-ray
_diffrn_radiation_type 'Mo K\a'
_diffrn_radiation_wavelength 0.71073
_diffrn_reflns_av_R_equivalents 0.0787
_diffrn_reflns_av_unetI/netI 0.1018
_diffrn_reflns_Laue_measured_fraction_full 0.997
_diffrn_reflns_Laue_measured_fraction_max 0.997
_diffrn_reflns_limit_h_max 10
_diffrn_reflns_limit_h_min -10
_diffrn_reflns_limit_k_max 13
_diffrn_reflns_limit_k_min -13
_diffrn_reflns_limit_l_max 17
_diffrn_reflns_limit_l_min -17
_diffrn_reflns_number 14571
_diffrn_reflns_point_group_measured_fraction_full 0.997
_diffrn_reflns_point_group_measured_fraction_max 0.997
_diffrn_reflns_theta_full 25.027
_diffrn_reflns_theta_max 25.027
_diffrn_reflns_theta_min 3.399
_diffrn_source 'micro-focus sealed X-ray tube'
_diffrn_source_type 'SuperNova (Mo) X-ray Source'
_diffrn_standards_number 0
_exptl_absorpt_coefficient_mu 5.632
_exptl_absorpt_correction_T_max 1.00000
_exptl_absorpt_correction_T_min 0.66673
_exptl_absorpt_correction_type multi-scan
_exptl_absorpt_process_details
;
CrysAlisPro 1.171.40.53 (Rigaku Oxford Diffraction, 2019)
Empirical absorption correction using spherical harmonics,
 implemented in SCALE3 ABSPACK scaling algorithm.
;
_exptl_crystal_colour 'metallic brownish brown'
_exptl_crystal_colour_lustre metallic
_exptl_crystal_colour_modifier brownish
_exptl_crystal_colour_primary brown
_exptl_crystal_density_diffrn 1.869
_exptl_crystal_description block
_exptl_crystal_F_000 730
_exptl_crystal_size_max 0.23
_exptl_crystal_size_mid 0.2
_exptl_crystal_size_min 0.19
_refine_diff_density_max 1.387
_refine_diff_density_min -0.969
_refine_diff_density_rms 0.158
_refine_ls_extinction_method none
_refine_ls_goodness_of_fit_ref 0.997
_refine_ls_hydrogen_treatment constr
_refine_ls_matrix_type full
_refine_ls_number_parameters 380
_refine_ls_number_reflns 4688
_refine_ls_number_restraints 178
_refine_ls_restrained_S_all 0.983
_refine_ls_R_factor_all 0.0861
_refine_ls_R_factor_gt 0.0463
_refine_ls_shift/su_max 0.000
_refine_ls_shift/su_mean 0.000
_refine_ls_structure_factor_coef Fsqd
_refine_ls_weighting_details 'w=1/[\s^2^(Fo^2^)+(0.0183P)^2^] where P=(Fo^2^+2Fc^2^)/3'
_refine_ls_weighting_scheme calc
_refine_ls_wR_factor_gt 0.0773
_refine_ls_wR_factor_ref 0.0957
_reflns_Friedel_coverage 0.000
_reflns_number_gt 2921
_reflns_number_total 4688
_reflns_threshold_expression 'I > 2\s(I)'
_cod_data_source_file d1dt03964d2.cif
_cod_data_source_block 1
_cod_original_cell_volume 1327.25(19)
_cod_database_code 7709753
_shelx_shelxl_version_number 2018/3
_shelx_space_group_comment
;
The symmetry employed for this shelxl refinement is uniquely defined
by the following loop, which should always be used as a source of
symmetry information in preference to the above space-group names.
They are only intended as comments.
;
_shelx_estimated_absorpt_t_max 0.414
_shelx_estimated_absorpt_t_min 0.357
_reflns_odcompleteness_completeness 99.74
_reflns_odcompleteness_iscentric 1
_reflns_odcompleteness_theta 26.32
_olex2_refinement_description
;
1. Fixed Uiso
 At 1.2 times of:
  All C(H) groups, All N(H) groups, All N(H,H) groups
 At 1.5 times of:
  All C(H,H,H) groups
2. Restrained distances
 C5A-C4A
 1.41 with sigma of 0.02
 C5-C4
 1.41 with sigma of 0.02
 N4-C6A = N4-C6
 1.43 with sigma of 0.02
3. Uiso/Uaniso restraints and constraints
C6 \\sim C5 \\sim C10 \\sim C7 \\sim C4 \\sim C9 \\sim C8: within 2A with sigma
of 0.01 and sigma for terminal atoms of 0.02
C7A \\sim C8A \\sim C9A \\sim C10A \\sim C5A \\sim C4A \\sim C6A: within 2A
with sigma of 0.01 and sigma for terminal atoms of 0.02
4. Rigid body (RIGU) restrains
 C6, C7, C8, C9, C10, C5, C4
 with sigma for 1-2 distances of 0.001 and sigma for 1-3 distances of 0.001
 C6A, C7A, C8A, C9A, C10A, C5A, C4A
 with sigma for 1-2 distances of 0.001 and sigma for 1-3 distances of 0.002
 C4, C6, C5, C9, C8, C7, C10
 with sigma for 1-2 distances of 0.001 and sigma for 1-3 distances of 0.001
 C7A, C6A, C5A, C4A, C10A, C9A, C8A
 with sigma for 1-2 distances of 0.001 and sigma for 1-3 distances of 0.001
5. Others
 Sof(H4b)=Sof(C6A)=Sof(C7A)=Sof(H7A)=Sof(C8A)=Sof(H8A)=Sof(C9A)=Sof(H9A)=
 Sof(C10A)=Sof(H10A)=Sof(C5A)=Sof(C4A)=Sof(H4Aa)=Sof(H4Ab)=Sof(H4Ac)=1-FVAR(1)
 Sof(H4a)=Sof(C6)=Sof(C5)=Sof(C10)=Sof(H10)=Sof(C9)=Sof(H9)=Sof(C8)=Sof(H8)=
 Sof(C7)=Sof(H7)=Sof(C4)=Sof(H4c)=Sof(H4d)=Sof(H4e)=FVAR(1)
6.a Aromatic/amide H refined with riding coordinates:
 N3AA(H3AA), N4(H4a), N4(H4b), N3(H3), C3(H3a), C5AA(H5AA), C1(H1), C2(H2),
 C7AA(H7AA), C8AA(H8AA), C0BA(H0BA), C1AA(H1AA), C3AA(H3Ab), C9AA(H9AA),
 C10(H10), C9(H9), C8(H8), C7(H7), C7A(H7A), C8A(H8A), C9A(H9A), C10A(H10A)
6.b Fitted hexagon refined as free rotating group:
 C6(C5,C10,C9,C8,C7), C6A(C7A,C8A,C9A,C10A,C5A)
6.c Idealised Me refined as rotating group:
 C12(H12a,H12b,H12c), C4(H4c,H4d,H4e), C4A(H4Aa,H4Ab,H4Ac)
;
_olex2_submission_special_instructions 'No special instructions were received'
_oxdiff_exptl_absorpt_empirical_details
;
Empirical correction (ABSPACK) includes:
- Absorption correction using spherical harmonics
- Frame scaling
;
_oxdiff_exptl_absorpt_empirical_full_max 1.427
_oxdiff_exptl_absorpt_empirical_full_min 0.722

loop_
_space_group_symop_operation_xyz
'x, y, z'
'-x, -y, -z'

loop_
_atom_site_label
_atom_site_type_symbol
_atom_site_fract_x
_atom_site_fract_y
_atom_site_fract_z
_atom_site_U_iso_or_equiv
_atom_site_adp_type
_atom_site_occupancy
_atom_site_site_symmetry_order
_atom_site_calc_flag
_atom_site_refinement_flags_posn
_atom_site_refinement_flags_adp
_atom_site_refinement_flags_occupancy
_atom_site_disorder_assembly
_atom_site_disorder_group
Pt2 Pt 0.000000 0.500000 0.000000 0.03639(17) Uani 1 2 d S T P . .
Pt1 Pt 0.500000 0.000000 -0.500000 0.03429(17) Uani 1 2 d S T P . .
S0AA S 0.0676(3) 0.2836(3) 0.0474(2) 0.0604(8) Uani 1 1 d . . . . .
C4AA C -0.4404(9) 0.3949(10) 0.1472(7) 0.040(3) Uani 1 1 d . . . . .
S1AA S -0.5864(3) 0.5284(3) 0.1337(2) 0.0515(7) Uani 1 1 d . . . . .
S S 1.0536(3) -0.1400(3) -0.3574(2) 0.0488(7) Uani 1 1 d . . . . .
C2AA C 0.9113(9) -0.0043(9) -0.3622(6) 0.033(2) Uani 1 1 d . . . . .
C0AA C 0.2584(10) 0.2835(9) 0.0016(7) 0.036(2) Uani 1 1 d . . . . .
N3AA N 0.3497(8) 0.1688(7) 0.0154(6) 0.051(2) Uani 1 1 d . . . . .
H3AA H 0.310003 0.101769 0.048044 0.061 Uiso 1 1 calc R . . . .
N4 N 0.1438(8) 0.3222(7) -0.5006(6) 0.049(2) Uani 1 1 d D . . . .
H4A H 0.060270 0.342687 -0.531664 0.059 Uiso 0.692(13) 1 calc R . . A 1
H4B H 0.053197 0.338287 -0.522605 0.059 Uiso 0.308(13) 1 calc R . . A 2
N3 N 0.8080(8) -0.1526(7) -0.4503(5) 0.042(2) Uani 1 1 d . . . . .
H3 H 0.897631 -0.174539 -0.425985 0.051 Uiso 1 1 calc R . . . .
N2 N 0.7089(8) -0.0438(7) -0.4455(5) 0.0369(19) Uani 1 1 d . . . . .
N1AA N 0.3222(8) 0.3843(7) -0.0469(6) 0.043(2) Uani 1 1 d . . . . .
N0AA N -0.4831(9) 0.2879(8) 0.1998(6) 0.050(2) Uani 1 1 d . . . . .
N2AA N -0.2199(8) 0.5046(7) 0.0583(6) 0.040(2) Uani 1 1 d . . . . .
C3 C 0.7654(10) 0.0189(9) -0.4032(6) 0.042(2) Uani 1 1 d . . . . .
H3A H 0.699569 0.091279 -0.398847 0.050 Uiso 1 1 calc R . . . .
C14 C 0.2395(10) 0.2199(9) -0.5073(7) 0.037(2) Uani 1 1 d . . . . .
C5AA C -0.2832(10) 0.4051(9) 0.1075(7) 0.042(3) Uani 1 1 d . . . . .
H5AA H -0.216503 0.328068 0.119105 0.050 Uiso 1 1 calc R . . . .
C1 C 1.0965(11) 0.0220(11) -0.2898(7) 0.056(3) Uani 1 1 d . . . . .
H1 H 1.142633 0.063487 -0.259134 0.067 Uiso 1 1 calc R . . . .
C2 C 1.1691(11) -0.0863(10) -0.3031(7) 0.056(3) Uani 1 1 d . . . . .
H2 H 1.268841 -0.126017 -0.284782 0.068 Uiso 1 1 calc R . . . .
N1 N 0.9530(9) 0.0673(8) -0.3234(6) 0.053(2) Uani 1 1 d . . . . .
S2 S 0.4228(3) 0.1832(3) -0.4647(2) 0.0512(8) Uani 1 1 d . . . . .
C6AA C 0.5082(11) 0.1533(9) -0.0214(8) 0.045(3) Uani 1 1 d . . . . .
C11 C 0.5450(12) 0.1665(9) -0.1204(8) 0.050(3) Uani 1 1 d . . . . .
C7AA C 0.6207(12) 0.1271(9) 0.0446(8) 0.054(3) Uani 1 1 d . . . . .
H7AA H 0.593404 0.120196 0.110901 0.065 Uiso 1 1 calc R . . . .
C8AA C 0.7749(12) 0.1113(10) 0.0110(9) 0.065(3) Uani 1 1 d . . . . .
H8AA H 0.852347 0.092476 0.054813 0.078 Uiso 1 1 calc R . . . .
C12 C 0.4213(13) 0.1988(11) -0.1918(8) 0.085(4) Uani 1 1 d . . . . .
H12A H 0.359664 0.132617 -0.170397 0.127 Uiso 1 1 calc GR . . . .
H12B H 0.468151 0.206932 -0.257455 0.127 Uiso 1 1 calc GR . . . .
H12C H 0.356800 0.277486 -0.193275 0.127 Uiso 1 1 calc GR . . . .
C0BA C 0.6995(13) 0.1506(9) -0.1517(9) 0.063(3) Uani 1 1 d . . . . .
H0BA H 0.727292 0.158299 -0.218104 0.076 Uiso 1 1 calc R . . . .
C1AA C -0.7106(11) 0.4254(10) 0.1975(7) 0.056(3) Uani 1 1 d . . . . .
H1AA H -0.815168 0.449670 0.212265 0.068 Uiso 1 1 calc R . . . .
C3AA C -0.6367(11) 0.3045(10) 0.2235(8) 0.057(3) Uani 1 1 d . . . . .
H3AB H -0.688642 0.236299 0.255964 0.068 Uiso 1 1 calc R . . . .
C9AA C 0.8127(13) 0.1235(11) -0.0868(11) 0.076(4) Uani 1 1 d . . . . .
H9AA H 0.916274 0.113293 -0.109543 0.091 Uiso 1 1 calc R . . . .
C6 C 0.1619(16) 0.4006(12) -0.4494(9) 0.064(4) Uani 0.692(13) 1 d D U . A 1
C5 C 0.2476(14) 0.4989(12) -0.4854(7) 0.072(4) Uani 0.692(13) 1 d DG U . A 1
C10 C 0.2657(14) 0.5651(10) -0.4246(9) 0.079(4) Uani 0.692(13) 1 d G U . A 1
H10 H 0.323044 0.630910 -0.448687 0.094 Uiso 0.692(13) 1 calc R . . A 1
C9 C 0.1982(15) 0.5330(11) -0.3277(9) 0.082(4) Uani 0.692(13) 1 d G U . A 1
H9 H 0.210312 0.577313 -0.287025 0.099 Uiso 0.692(13) 1 calc R . . A 1
C8 C 0.1125(13) 0.4347(12) -0.2917(7) 0.076(4) Uani 0.692(13) 1 d G U . A 1
H8 H 0.067319 0.413237 -0.226878 0.092 Uiso 0.692(13) 1 calc R . . A 1
C7 C 0.0944(14) 0.3685(10) -0.3525(9) 0.071(4) Uani 0.692(13) 1 d G U . A 1
H7 H 0.037058 0.302754 -0.328392 0.085 Uiso 0.692(13) 1 calc R . . A 1
C4 C 0.316(2) 0.5320(17) -0.5879(10) 0.093(5) Uani 0.692(13) 1 d D U . A 1
H4C H 0.405884 0.470004 -0.591003 0.140 Uiso 0.692(13) 1 calc GR . . A 1
H4D H 0.345718 0.614166 -0.608443 0.140 Uiso 0.692(13) 1 calc GR . . A 1
H4E H 0.241895 0.533411 -0.631688 0.140 Uiso 0.692(13) 1 calc GR . . A 1
C6A C 0.182(4) 0.406(2) -0.459(2) 0.064(7) Uani 0.308(13) 1 d D U . A 2
C7A C 0.278(3) 0.484(3) -0.5282(17) 0.068(7) Uani 0.308(13) 1 d G U . A 2
H7A H 0.314673 0.468764 -0.587240 0.081 Uiso 0.308(13) 1 calc R . . A 2
C8A C 0.319(3) 0.583(2) -0.5090(18) 0.069(7) Uani 0.308(13) 1 d G U . A 2
H8A H 0.382810 0.635023 -0.555141 0.083 Uiso 0.308(13) 1 calc R . . A 2
C9A C 0.264(3) 0.605(2) -0.421(2) 0.073(7) Uani 0.308(13) 1 d G U . A 2
H9A H 0.291395 0.672143 -0.407915 0.087 Uiso 0.308(13) 1 calc R . . A 2
C10A C 0.168(3) 0.528(3) -0.3518(17) 0.071(7) Uani 0.308(13) 1 d G U . A 2
H10A H 0.131844 0.543003 -0.292787 0.085 Uiso 0.308(13) 1 calc R . . A 2
C5A C 0.128(3) 0.429(2) -0.3710(18) 0.067(7) Uani 0.308(13) 1 d DG U . A 2
C4A C 0.035(4) 0.345(3) -0.301(2) 0.076(9) Uani 0.308(13) 1 d D U . A 2
H4AA H -0.044689 0.333498 -0.333832 0.114 Uiso 0.308(13) 1 calc GR . . A 2
H4AB H -0.010407 0.380818 -0.250369 0.114 Uiso 0.308(13) 1 calc GR . . A 2
H4AC H 0.098894 0.264778 -0.269571 0.114 Uiso 0.308(13) 1 calc GR . . A 2

loop_
_atom_site_aniso_label
_atom_site_aniso_U_11
_atom_site_aniso_U_22
_atom_site_aniso_U_33
_atom_site_aniso_U_23
_atom_site_aniso_U_13
_atom_site_aniso_U_12
Pt2 0.0233(3) 0.0327(3) 0.0498(4) -0.0132(3) 0.0022(2) -0.0023(2)
Pt1 0.0279(3) 0.0356(4) 0.0396(4) -0.0148(3) -0.0032(2) -0.0017(2)
S0AA 0.0326(15) 0.0354(17) 0.104(3) -0.0190(17) 0.0123(15) -0.0061(13)
C4AA 0.013(5) 0.054(7) 0.041(6) -0.008(6) 0.004(4) 0.002(5)
S1AA 0.0331(15) 0.0486(18) 0.064(2) -0.0150(16) 0.0051(13) 0.0001(13)
S 0.0379(15) 0.0492(18) 0.0568(19) -0.0187(15) -0.0086(13) 0.0026(13)
C2AA 0.015(5) 0.058(7) 0.023(5) -0.016(5) -0.002(4) 0.002(4)
C0AA 0.036(6) 0.025(6) 0.039(6) -0.008(5) 0.005(5) 0.005(5)
N3AA 0.033(5) 0.022(5) 0.089(7) -0.011(5) 0.006(4) -0.005(4)
N4 0.041(5) 0.049(6) 0.070(6) -0.041(5) -0.016(4) 0.008(4)
N3 0.032(5) 0.040(5) 0.058(6) -0.023(5) -0.012(4) 0.005(4)
N2 0.035(5) 0.040(5) 0.040(5) -0.021(4) 0.004(4) -0.008(4)
N1AA 0.039(5) 0.024(5) 0.063(6) -0.016(4) 0.005(4) -0.004(4)
N0AA 0.041(5) 0.050(6) 0.048(6) 0.002(5) 0.006(4) -0.020(5)
N2AA 0.038(5) 0.028(5) 0.048(5) -0.007(4) -0.006(4) 0.001(4)
C3 0.044(6) 0.035(6) 0.048(7) -0.019(5) 0.000(5) -0.004(5)
C14 0.030(5) 0.035(6) 0.050(7) -0.016(5) -0.005(5) -0.009(5)
C5AA 0.032(6) 0.034(6) 0.063(7) -0.024(6) -0.005(5) -0.001(5)
C1 0.048(7) 0.070(9) 0.053(7) -0.023(7) -0.016(6) -0.007(6)
C2 0.039(6) 0.054(8) 0.058(8) 0.002(6) -0.007(5) -0.007(6)
N1 0.039(5) 0.071(7) 0.058(6) -0.034(5) -0.012(4) -0.002(5)
S2 0.0419(16) 0.0481(18) 0.073(2) -0.0335(16) -0.0160(14) 0.0026(13)
C6AA 0.032(6) 0.038(6) 0.063(8) -0.019(6) 0.003(5) 0.003(5)
C11 0.050(7) 0.037(7) 0.059(8) -0.018(6) -0.002(6) 0.004(5)
C7AA 0.050(7) 0.049(7) 0.060(8) -0.018(6) -0.002(6) -0.002(6)
C8AA 0.044(7) 0.055(8) 0.088(10) -0.017(8) -0.022(7) 0.005(6)
C12 0.093(10) 0.094(11) 0.069(9) -0.030(8) -0.024(8) -0.003(8)
C0BA 0.063(8) 0.041(7) 0.068(8) -0.013(6) 0.013(7) 0.009(6)
C1AA 0.028(6) 0.072(9) 0.058(8) -0.013(7) 0.007(5) -0.008(6)
C3AA 0.037(6) 0.051(8) 0.079(9) -0.018(7) 0.003(6) -0.013(6)
C9AA 0.039(7) 0.064(9) 0.105(11) -0.019(9) 0.023(8) 0.000(6)
C6 0.050(7) 0.063(7) 0.089(7) -0.044(6) -0.040(6) 0.023(5)
C5 0.059(7) 0.069(7) 0.100(7) -0.041(6) -0.046(6) 0.015(5)
C10 0.076(8) 0.063(7) 0.108(7) -0.042(6) -0.051(6) 0.015(6)
C9 0.084(8) 0.070(7) 0.103(7) -0.044(7) -0.055(6) 0.022(6)
C8 0.079(8) 0.067(7) 0.091(7) -0.047(6) -0.040(6) 0.027(6)
C7 0.063(8) 0.069(7) 0.089(7) -0.046(6) -0.036(6) 0.025(6)
C4 0.083(10) 0.098(12) 0.105(7) -0.040(7) -0.031(7) -0.002(9)
C6A 0.042(13) 0.053(12) 0.118(15) -0.054(10) -0.024(10) 0.001(9)
C7A 0.047(13) 0.057(12) 0.122(15) -0.054(10) -0.022(10) -0.003(9)
C8A 0.049(12) 0.057(11) 0.125(15) -0.056(10) -0.021(11) -0.005(9)
C9A 0.054(13) 0.061(11) 0.126(15) -0.058(10) -0.023(11) -0.002(9)
C10A 0.055(13) 0.061(11) 0.122(15) -0.059(10) -0.022(10) -0.001(9)
C5A 0.048(12) 0.056(11) 0.119(15) -0.055(10) -0.024(10) 0.003(9)
C4A 0.058(15) 0.060(14) 0.127(17) -0.055(12) -0.013(12) 0.000(11)

loop_
_atom_type_symbol
_atom_type_description
_atom_type_scat_dispersion_real
_atom_type_scat_dispersion_imag
_atom_type_scat_source
C C 0.0033 0.0016 'International Tables Vol C Tables 4.2.6.8 and 6.1.1.4'
H H 0.0000 0.0000 'International Tables Vol C Tables 4.2.6.8 and 6.1.1.4'
N N 0.0061 0.0033 'International Tables Vol C Tables 4.2.6.8 and 6.1.1.4'
Pt Pt -1.7033 8.3905 'International Tables Vol C Tables 4.2.6.8 and 6.1.1.4'
S S 0.1246 0.1234 'International Tables Vol C Tables 4.2.6.8 and 6.1.1.4'

loop_
_geom_angle_atom_site_label_1
_geom_angle_atom_site_label_2
_geom_angle_atom_site_label_3
_geom_angle
_geom_angle_site_symmetry_1
_geom_angle_site_symmetry_3
_geom_angle_publ_flag
S0AA Pt2 S0AA 180.0 . 2_565 ?
N2AA Pt2 S0AA 97.3(2) . . ?
N2AA Pt2 S0AA 97.3(2) 2_565 2_565 ?
N2AA Pt2 S0AA 82.7(2) 2_565 . ?
N2AA Pt2 S0AA 82.7(2) . 2_565 ?
N2AA Pt2 N2AA 180.0 2_565 . ?
N2 Pt1 N2 180.0 2_654 . ?
N2 Pt1 S2 83.6(2) . 2_654 ?
N2 Pt1 S2 96.4(2) 2_654 2_654 ?
N2 Pt1 S2 96.4(2) . . ?
N2 Pt1 S2 83.6(2) 2_654 . ?
S2 Pt1 S2 180.0 . 2_654 ?
C0AA S0AA Pt2 95.9(3) . . ?
N0AA C4AA S1AA 114.7(7) . . ?
N0AA C4AA C5AA 122.6(9) . . ?
C5AA C4AA S1AA 122.6(8) . . ?
C1AA S1AA C4AA 87.4(5) . . ?
C2 S C2AA 88.6(5) . . ?
C3 C2AA S 122.9(7) . . ?
N1 C2AA S 112.9(6) . . ?
N1 C2AA C3 124.3(9) . . ?
N3AA C0AA S0AA 117.1(7) . . ?
N1AA C0AA S0AA 125.8(7) . . ?
N1AA C0AA N3AA 117.0(8) . . ?
C0AA N3AA H3AA 118.1 . . ?
C0AA N3AA C6AA 123.7(8) . . ?
C6AA N3AA H3AA 118.1 . . ?
C14 N4 H4A 116.0 . . ?
C14 N4 H4B 118.1 . . ?
C14 N4 C6 128.1(9) . . ?
C14 N4 C6A 123.7(15) . . ?
C6 N4 H4A 116.0 . . ?
C6A N4 H4B 118.1 . . ?
N2 N3 H3 121.2 . . ?
C14 N3 H3 121.2 2_654 . ?
C14 N3 N2 117.6(7) 2_654 . ?
N3 N2 Pt1 119.4(5) . . ?
C3 N2 Pt1 126.7(6) . . ?
C3 N2 N3 113.8(7) . . ?
C0AA N1AA N2AA 112.5(8) . 2_565 ?
C4AA N0AA C3AA 110.5(9) . . ?
N1AA N2AA Pt2 122.9(6) 2_565 . ?
C5AA N2AA Pt2 124.8(6) . . ?
C5AA N2AA N1AA 112.3(8) . 2_565 ?
C2AA C3 H3A 114.6 . . ?
N2 C3 C2AA 130.9(9) . . ?
N2 C3 H3A 114.6 . . ?
N4 C14 S2 120.2(7) . . ?
N3 C14 N4 117.7(8) 2_654 . ?
N3 C14 S2 122.1(7) 2_654 . ?
C4AA C5AA H5AA 114.8 . . ?
N2AA C5AA C4AA 130.4(9) . . ?
N2AA C5AA H5AA 114.8 . . ?
C2 C1 H1 121.8 . . ?
C2 C1 N1 116.5(9) . . ?
N1 C1 H1 121.8 . . ?
S C2 H2 124.8 . . ?
C1 C2 S 110.3(8) . . ?
C1 C2 H2 124.8 . . ?
C2AA N1 C1 111.6(9) . . ?
C14 S2 Pt1 97.1(3) . . ?
C11 C6AA N3AA 120.3(9) . . ?
C11 C6AA C7AA 121.7(9) . . ?
C7AA C6AA N3AA 117.9(10) . . ?
C6AA C11 C12 121.0(10) . . ?
C6AA C11 C0BA 117.8(10) . . ?
C0BA C11 C12 121.1(10) . . ?
C6AA C7AA H7AA 120.5 . . ?
C6AA C7AA C8AA 119.1(10) . . ?
C8AA C7AA H7AA 120.5 . . ?
C7AA C8AA H8AA 120.2 . . ?
C9AA C8AA C7AA 119.6(10) . . ?
C9AA C8AA H8AA 120.2 . . ?
C11 C12 H12A 109.5 . . ?
C11 C12 H12B 109.5 . . ?
C11 C12 H12C 109.5 . . ?
H12A C12 H12B 109.5 . . ?
H12A C12 H12C 109.5 . . ?
H12B C12 H12C 109.5 . . ?
C11 C0BA H0BA 119.4 . . ?
C9AA C0BA C11 121.1(11) . . ?
C9AA C0BA H0BA 119.4 . . ?
S1AA C1AA H1AA 124.6 . . ?
C3AA C1AA S1AA 110.9(8) . . ?
C3AA C1AA H1AA 124.6 . . ?
N0AA C3AA H3AB 121.9 . . ?
C1AA C3AA N0AA 116.2(10) . . ?
C1AA C3AA H3AB 121.9 . . ?
C8AA C9AA C0BA 120.6(11) . . ?
C8AA C9AA H9AA 119.7 . . ?
C0BA C9AA H9AA 119.7 . . ?
C5 C6 N4 125.3(9) . . ?
C5 C6 C7 120.0 . . ?
C7 C6 N4 114.6(9) . . ?
C6 C5 C10 120.0 . . ?
C6 C5 C4 119.0(11) . . ?
C10 C5 C4 121.0(11) . . ?
C5 C10 H10 120.0 . . ?
C9 C10 C5 120.0 . . ?
C9 C10 H10 120.0 . . ?
C10 C9 H9 120.0 . . ?
C10 C9 C8 120.0 . . ?
C8 C9 H9 120.0 . . ?
C9 C8 H8 120.0 . . ?
C7 C8 C9 120.0 . . ?
C7 C8 H8 120.0 . . ?
C6 C7 H7 120.0 . . ?
C8 C7 C6 120.0 . . ?
C8 C7 H7 120.0 . . ?
C5 C4 H4C 109.5 . . ?
C5 C4 H4D 109.5 . . ?
C5 C4 H4E 109.5 . . ?
H4C C4 H4D 109.5 . . ?
H4C C4 H4E 109.5 . . ?
H4D C4 H4E 109.5 . . ?
C7A C6A N4 109.2(18) . . ?
C7A C6A C5A 120.0 . . ?
C5A C6A N4 130.4(18) . . ?
C6A C7A H7A 120.0 . . ?
C6A C7A C8A 120.0 . . ?
C8A C7A H7A 120.0 . . ?
C7A C8A H8A 120.0 . . ?
C9A C8A C7A 120.0 . . ?
C9A C8A H8A 120.0 . . ?
C8A C9A H9A 120.0 . . ?
C10A C9A C8A 120.0 . . ?
C10A C9A H9A 120.0 . . ?
C9A C10A H10A 120.0 . . ?
C5A C10A C9A 120.0 . . ?
C5A C10A H10A 120.0 . . ?
C6A C5A C4A 119(2) . . ?
C10A C5A C6A 120.0 . . ?
C10A C5A C4A 121(2) . . ?
C5A C4A H4AA 109.5 . . ?
C5A C4A H4AB 109.5 . . ?
C5A C4A H4AC 109.5 . . ?
H4AA C4A H4AB 109.5 . . ?
H4AA C4A H4AC 109.5 . . ?
H4AB C4A H4AC 109.5 . . ?

loop_
_geom_bond_atom_site_label_1
_geom_bond_atom_site_label_2
_geom_bond_distance
_geom_bond_site_symmetry_2
_geom_bond_publ_flag
Pt2 S0AA 2.294(3) 2_565 ?
Pt2 S0AA 2.294(3) . ?
Pt2 N2AA 2.012(7) . ?
Pt2 N2AA 2.012(7) 2_565 ?
Pt1 N2 1.998(7) . ?
Pt1 N2 1.998(7) 2_654 ?
Pt1 S2 2.289(2) . ?
Pt1 S2 2.289(2) 2_654 ?
S0AA C0AA 1.729(9) . ?
C4AA S1AA 1.760(9) . ?
C4AA N0AA 1.289(11) . ?
C4AA C5AA 1.443(11) . ?
S1AA C1AA 1.708(10) . ?
S C2AA 1.778(9) . ?
S C2 1.684(10) . ?
C2AA C3 1.423(10) . ?
C2AA N1 1.276(10) . ?
C0AA N3AA 1.358(10) . ?
C0AA N1AA 1.310(10) . ?
N3AA H3AA 0.8600 . ?
N3AA C6AA 1.431(10) . ?
N4 H4A 0.8600 . ?
N4 H4B 0.8600 . ?
N4 C14 1.328(10) . ?
N4 C6 1.394(8) . ?
N4 C6A 1.414(13) . ?
N3 H3 0.8600 . ?
N3 N2 1.392(9) . ?
N3 C14 1.296(9) 2_654 ?
N2 C3 1.294(9) . ?
N1AA N2AA 1.374(9) 2_565 ?
N0AA C3AA 1.348(10) . ?
N2AA C5AA 1.299(10) . ?
C3 H3A 0.9300 . ?
C14 S2 1.724(8) . ?
C5AA H5AA 0.9300 . ?
C1 H1 0.9300 . ?
C1 C2 1.345(12) . ?
C1 N1 1.350(11) . ?
C2 H2 0.9300 . ?
C6AA C11 1.377(12) . ?
C6AA C7AA 1.378(12) . ?
C11 C12 1.496(12) . ?
C11 C0BA 1.378(12) . ?
C7AA H7AA 0.9300 . ?
C7AA C8AA 1.385(12) . ?
C8AA H8AA 0.9300 . ?
C8AA C9AA 1.364(13) . ?
C12 H12A 0.9600 . ?
C12 H12B 0.9600 . ?
C12 H12C 0.9600 . ?
C0BA H0BA 0.9300 . ?
C0BA C9AA 1.370(14) . ?
C1AA H1AA 0.9300 . ?
C1AA C3AA 1.346(13) . ?
C3AA H3AB 0.9300 . ?
C9AA H9AA 0.9300 . ?
C6 C5 1.3900 . ?
C6 C7 1.3900 . ?
C5 C10 1.3900 . ?
C5 C4 1.463(14) . ?
C10 H10 0.9300 . ?
C10 C9 1.3900 . ?
C9 H9 0.9300 . ?
C9 C8 1.3900 . ?
C8 H8 0.9300 . ?
C8 C7 1.3900 . ?
C7 H7 0.9300 . ?
C4 H4C 0.9600 . ?
C4 H4D 0.9600 . ?
C4 H4E 0.9600 . ?
C6A C7A 1.3900 . ?
C6A C5A 1.3900 . ?
C7A H7A 0.9300 . ?
C7A C8A 1.3900 . ?
C8A H8A 0.9300 . ?
C8A C9A 1.3900 . ?
C9A H9A 0.9300 . ?
C9A C10A 1.3900 . ?
C10A H10A 0.9300 . ?
C10A C5A 1.3900 . ?
C5A C4A 1.415(18) . ?
C4A H4AA 0.9600 . ?
C4A H4AB 0.9600 . ?
C4A H4AC 0.9600 . ?

loop_
_geom_torsion_atom_site_label_1
_geom_torsion_atom_site_label_2
_geom_torsion_atom_site_label_3
_geom_torsion_atom_site_label_4
_geom_torsion
_geom_torsion_site_symmetry_1
_geom_torsion_site_symmetry_2
_geom_torsion_site_symmetry_3
_geom_torsion_site_symmetry_4
_geom_torsion_publ_flag
Pt2 S0AA C0AA N3AA 178.7(7) . . . . ?
Pt2 S0AA C0AA N1AA -2.7(9) . . . . ?
Pt2 N2AA C5AA C4AA -175.5(7) . . . . ?
Pt1 N2 C3 C2AA 179.9(7) . . . . ?
S0AA C0AA N3AA C6AA 177.6(7) . . . . ?
S0AA C0AA N1AA N2AA 0.4(12) . . . 2_565 ?
C4AA S1AA C1AA C3AA 0.4(8) . . . . ?
C4AA N0AA C3AA C1AA -6.0(13) . . . . ?
S1AA C4AA N0AA C3AA 6.2(11) . . . . ?
S1AA C4AA C5AA N2AA 0.2(14) . . . . ?
S1AA C1AA C3AA N0AA 3.1(12) . . . . ?
S C2AA C3 N2 -2.5(14) . . . . ?
S C2AA N1 C1 0.9(11) . . . . ?
C2AA S C2 C1 1.7(8) . . . . ?
C0AA N3AA C6AA C11 -79.0(12) . . . . ?
C0AA N3AA C6AA C7AA 99.9(11) . . . . ?
N3AA C0AA N1AA N2AA 179.0(7) . . . 2_565 ?
N3AA C6AA C11 C12 0.7(15) . . . . ?
N3AA C6AA C11 C0BA 180.0(8) . . . . ?
N3AA C6AA C7AA C8AA 179.8(9) . . . . ?
N4 C14 S2 Pt1 178.6(8) . . . . ?
N4 C6 C5 C10 -175.6(13) . . . . ?
N4 C6 C5 C4 5.0(14) . . . . ?
N4 C6 C7 C8 176.1(12) . . . . ?
N4 C6A C7A C8A 173(3) . . . . ?
N4 C6A C5A C10A -172(3) . . . . ?
N4 C6A C5A C4A 11(3) . . . . ?
N3 N2 C3 C2AA 0.8(14) . . . . ?
N3 C14 S2 Pt1 -3.8(8) 2_654 . . . ?
N1AA C0AA N3AA C6AA -1.1(14) . . . . ?
N1AA N2AA C5AA C4AA 2.5(14) 2_565 . . . ?
N0AA C4AA S1AA C1AA -3.9(8) . . . . ?
N0AA C4AA C5AA N2AA -176.0(9) . . . . ?
C3 C2AA N1 C1 179.5(9) . . . . ?
C14 N4 C6 C5 82.6(14) . . . . ?
C14 N4 C6 C7 -93.3(11) . . . . ?
C14 N4 C6A C7A 76.9(18) . . . . ?
C14 N4 C6A C5A -111(2) . . . . ?
C14 N3 N2 Pt1 1.6(11) 2_654 . . . ?
C14 N3 N2 C3 -179.2(8) 2_654 . . . ?
C5AA C4AA S1AA C1AA 179.5(8) . . . . ?
C5AA C4AA N0AA C3AA -177.2(8) . . . . ?
C2 S C2AA C3 179.8(8) . . . . ?
C2 S C2AA N1 -1.5(8) . . . . ?
C2 C1 N1 C2AA 0.5(14) . . . . ?
N1 C2AA C3 N2 179.0(9) . . . . ?
N1 C1 C2 S -1.7(13) . . . . ?
C6AA C11 C0BA C9AA -0.5(16) . . . . ?
C6AA C7AA C8AA C9AA 0.9(16) . . . . ?
C11 C6AA C7AA C8AA -1.3(15) . . . . ?
C11 C0BA C9AA C8AA 0.2(18) . . . . ?
C7AA C6AA C11 C12 -178.1(10) . . . . ?
C7AA C6AA C11 C0BA 1.1(15) . . . . ?
C7AA C8AA C9AA C0BA -0.3(18) . . . . ?
C12 C11 C0BA C9AA 178.7(11) . . . . ?
C6 N4 C14 N3 172.5(10) . . . 2_654 ?
C6 N4 C14 S2 -9.9(15) . . . . ?
C6 C5 C10 C9 0.0 . . . . ?
C5 C6 C7 C8 0.0 . . . . ?
C5 C10 C9 C8 0.0 . . . . ?
C10 C9 C8 C7 0.0 . . . . ?
C9 C8 C7 C6 0.0 . . . . ?
C7 C6 C5 C10 0.0 . . . . ?
C7 C6 C5 C4 -179.3(12) . . . . ?
C4 C5 C10 C9 179.3(12) . . . . ?
C6A N4 C14 N3 -177.8(15) . . . 2_654 ?
C6A N4 C14 S2 -0.2(18) . . . . ?
C6A C7A C8A C9A 0.0 . . . . ?
C7A C6A C5A C10A 0.0 . . . . ?
C7A C6A C5A C4A -178(3) . . . . ?
C7A C8A C9A C10A 0.0 . . . . ?
C8A C9A C10A C5A 0.0 . . . . ?
C9A C10A C5A C6A 0.0 . . . . ?
C9A C10A C5A C4A 178(3) . . . . ?
C5A C6A C7A C8A 0.0 . . . . ?
